data_4304974
loop_
_publ_author_name
'Rui-Bo Zhang'
'Zhao-Ji Li'
'Ye-Yan Qin'
'Jian-Kai Cheng'
'Jian Zhang'
'Yuan-Gen Yao'

_publ_contact_author_address
;
The State Key Laboratory of Structure Chemistry, 
Fujian Institute of Research on the Structure of Matter, 
the Chinese Academy of Sciences,
Fuzhou, Fujian, 350002
P. R. China
;
_publ_contact_author_email yyg@fjirsm.ac.cn
_publ_contact_author_fax 86-591-83714946
_publ_contact_author_name 'Yuan-Gen Yao'
_publ_contact_author_phone 86-591-83711523
_publ_section_title
;
Synthesis, Structure, and Physical Properties of a New Anions-Controlled
Cd(II)-Guanazole (3,5-Diamino-1,2,4-triazole) Hybrid Family
;
_journal_name_full 'Inorganic Chemistry'
_journal_page_first 4861
_journal_page_last 4876
_journal_paper_doi 10.1021/ic8001042
_journal_volume 47
_journal_year 2008
_chemical_formula_moiety 'C14 H24 Cd N12 O8'
_chemical_formula_sum 'C14 H24 Cd N12 O8'
_chemical_formula_weight 600.86
_chemical_name_systematic
; 
 ? 
;
_space_group_IT_number 15
_symmetry_cell_setting monoclinic
_symmetry_space_group_name_Hall '-C 2yc'
_symmetry_space_group_name_H-M 'C 1 2/c 1'
_atom_sites_solution_hydrogens geom
_atom_sites_solution_primary direct
_atom_sites_solution_secondary difmap
_audit_creation_method SHELXL-97
_cell_angle_alpha 90.00
_cell_angle_beta 130.485(4)
_cell_angle_gamma 90.00
_cell_formula_units_Z 4
_cell_length_a 21.214(7)
_cell_length_b 8.952(2)
_cell_length_c 14.770(5)
_cell_measurement_reflns_used 3063
_cell_measurement_temperature 294.1500
_cell_measurement_theta_max 27.4680
_cell_measurement_theta_min 3.6098
_cell_volume 2133.4(11)
_computing_cell_refinement SAINT
_computing_data_collection SMART
_computing_data_reduction SAINT
_computing_structure_refinement 'SHELXL-97 (Sheldrick, 1997)'
_computing_structure_solution 'SHELXS-97 (Sheldrick, 1990)'
_diffrn_ambient_temperature 294.1500
_diffrn_detector_area_resol_mean 14.6306
_diffrn_measured_fraction_theta_full 0.993
_diffrn_measured_fraction_theta_max 0.993
_diffrn_measurement_device_type 'SMART CCD'
_diffrn_measurement_method dtprofit.ref
_diffrn_radiation_monochromator graphite
_diffrn_radiation_source 'fine-focus sealed tube'
_diffrn_radiation_type MoK\a
_diffrn_radiation_wavelength 0.71073
_diffrn_reflns_av_R_equivalents 0.0150
_diffrn_reflns_av_sigmaI/netI 0.0147
_diffrn_reflns_limit_h_max 25
_diffrn_reflns_limit_h_min -27
_diffrn_reflns_limit_k_max 11
_diffrn_reflns_limit_k_min -11
_diffrn_reflns_limit_l_max 19
_diffrn_reflns_limit_l_min -19
_diffrn_reflns_number 2578
_diffrn_reflns_theta_full 27.49
_diffrn_reflns_theta_max 27.49
_diffrn_reflns_theta_min 2.60
_diffrn_standards_decay_% 0
_diffrn_standards_interval_count 0
_diffrn_standards_interval_time .
_diffrn_standards_number 0
_exptl_absorpt_coefficient_mu 1.097
_exptl_absorpt_correction_T_max 1.0000
_exptl_absorpt_correction_T_min 0.7651
_exptl_absorpt_correction_type multi-scan
_exptl_absorpt_process_details SADABS
_exptl_crystal_colour White
_exptl_crystal_density_diffrn 1.871
_exptl_crystal_density_method 'not measured'
_exptl_crystal_description Prism
_exptl_crystal_F_000 1216
_exptl_crystal_size_max 0.3000
_exptl_crystal_size_mid 0.2000
_exptl_crystal_size_min 0.1000
_refine_diff_density_max 0.740
_refine_diff_density_min -0.685
_refine_diff_density_rms 0.077
_refine_ls_extinction_method none
_refine_ls_goodness_of_fit_ref 1.008
_refine_ls_hydrogen_treatment mixed
_refine_ls_matrix_type full
_refine_ls_number_parameters 162
_refine_ls_number_reflns 2431
_refine_ls_number_restraints 1
_refine_ls_restrained_S_all 1.009
_refine_ls_R_factor_all 0.0215
_refine_ls_R_factor_gt 0.0207
_refine_ls_shift/su_max 0.000
_refine_ls_shift/su_mean 0.000
_refine_ls_structure_factor_coef Fsqd
_refine_ls_weighting_details 'calc w=1/[\s^2^(Fo^2^)+(0.0376P)^2^+2.7370P] where P=(Fo^2^+2Fc^2^)/3'
_refine_ls_weighting_scheme calc
_refine_ls_wR_factor_gt 0.0576
_refine_ls_wR_factor_ref 0.0586
_reflns_number_gt 2337
_reflns_number_total 2431
_reflns_threshold_expression >2sigma(I)
_cod_data_source_file ic8001042-file004_9.cif
_cod_data_source_block 9
_cod_depositor_comments
;
The following automatic conversions were performed:
'_symmetry_cell_setting' value 'Monoclinic' changed to 'monoclinic'
according to '/home/saulius/struct/CIF-dictionaries/cif_core.dic'
dictionary named 'cif_core.dic' version 2.4.1 from
2010-06-29.

'_exptl_absorpt_correction_type' value 'Multi-scan' changed
to 'multi-scan' according to
'/home/saulius/struct/CIF-dictionaries/cif_core.dic' dictionary named
'cif_core.dic' version 2.4.1 from 2010-06-29.

Automatic conversion script
Id: cif_fix_enum 1527 2010-12-29 10:47:43Z saulius 
;
_cod_database_code 4304974

loop_
_symmetry_equiv_pos_as_xyz
'x, y, z'
'-x, y, -z+1/2'
'x+1/2, y+1/2, z'
'-x+1/2, y+1/2, -z+1/2'
'-x, -y, -z'
'x, -y, z-1/2'
'-x+1/2, -y+1/2, -z'
'x+1/2, -y+1/2, z-1/2'

loop_
_atom_site_label
_atom_site_type_symbol
_atom_site_fract_x
_atom_site_fract_y
_atom_site_fract_z
_atom_site_U_iso_or_equiv
_atom_site_adp_type
_atom_site_occupancy
_atom_site_symmetry_multiplicity
_atom_site_calc_flag
_atom_site_refinement_flags
_atom_site_disorder_assembly
_atom_site_disorder_group
Cd1 Cd 0.0000 0.243725(15) 0.2500 0.01748(7) Uani 1 2 d S . .
O1 O 0.22926(8) 0.32782(16) 0.60117(11) 0.0294(3) Uani 1 1 d . . .
N6 N 0.08556(8) 0.45893(15) 0.29652(12) 0.0176(3) Uani 1 1 d . . .
O4 O 0.00436(8) 0.32833(15) 0.07610(12) 0.0294(3) Uani 1 1 d . . .
O3 O 0.11438(8) 0.35061(16) 0.08803(12) 0.0284(3) Uani 1 1 d D . .
O2 O 0.13369(8) 0.20417(15) 0.43325(11) 0.0245(2) Uani 1 1 d . . .
N3 N 0.12918(9) 0.01045(18) 0.25641(13) 0.0245(3) Uani 1 1 d . . .
N1 N 0.05691(8) -0.14638(16) 0.11119(12) 0.0208(3) Uani 1 1 d . . .
H1A H 0.0428 -0.2163 0.0612 0.025 Uiso 1 1 calc R . .
C6 C 0.07735(10) 0.36747(18) 0.12741(14) 0.0201(3) Uani 1 1 d . . .
C7 C 0.03227(10) 0.59253(17) 0.24276(15) 0.0204(3) Uani 1 1 d . . .
H7A H 0.0047 0.5960 0.1587 0.024 Uiso 1 1 calc R . .
H7B H 0.0664 0.6813 0.2800 0.024 Uiso 1 1 calc R . .
N2 N 0.04638(9) 0.03533(16) 0.20317(13) 0.0235(3) Uani 1 1 d . . .
C2 C 0.00488(10) -0.06176(18) 0.11579(15) 0.0201(3) Uani 1 1 d . . .
C5 C 0.12897(10) 0.4373(2) 0.25050(15) 0.0208(3) Uani 1 1 d . . .
H5C H 0.1770 0.3744 0.3059 0.025 Uiso 1 1 calc R . .
H5D H 0.1490 0.5335 0.2484 0.025 Uiso 1 1 calc R . .
C4 C 0.17156(10) 0.32124(19) 0.49050(14) 0.0195(3) Uani 1 1 d . . .
N5 N -0.07708(9) -0.08163(19) 0.04005(15) 0.0320(4) Uani 1 1 d . . .
H5A H -0.1077 -0.0279 0.0462 0.038 Uiso 1 1 calc R . .
H5B H -0.0992 -0.1482 -0.0149 0.038 Uiso 1 1 calc R . .
C3 C 0.14583(10) 0.47055(18) 0.42700(14) 0.0214(3) Uani 1 1 d . . .
H3A H 0.1221 0.5312 0.4527 0.026 Uiso 1 1 calc R . .
H3B H 0.1948 0.5216 0.4506 0.026 Uiso 1 1 calc R . .
C1 C 0.13440(10) -0.09789(19) 0.20055(15) 0.0225(3) Uani 1 1 d . . .
N4 N 0.20404(10) -0.1525(2) 0.23100(16) 0.0391(4) Uani 1 1 d . . .
H4A H 0.2511 -0.1171 0.2919 0.047 Uiso 1 1 calc R . .
H4B H 0.2021 -0.2232 0.1899 0.047 Uiso 1 1 calc R . .
H3 H 0.0972(19) 0.261(2) 0.046(3) 0.047 Uiso 1 1 d D . .

loop_
_atom_site_aniso_label
_atom_site_aniso_U_11
_atom_site_aniso_U_22
_atom_site_aniso_U_33
_atom_site_aniso_U_23
_atom_site_aniso_U_13
_atom_site_aniso_U_12
Cd1 0.01559(10) 0.01552(10) 0.01766(10) 0.000 0.00916(8) 0.000
O1 0.0211(6) 0.0364(7) 0.0171(6) 0.0024(5) 0.0064(5) -0.0064(5)
N6 0.0204(6) 0.0193(6) 0.0161(6) -0.0003(5) 0.0132(6) -0.0002(5)
O4 0.0247(6) 0.0344(7) 0.0320(7) -0.0128(6) 0.0196(6) -0.0076(5)
O3 0.0321(7) 0.0354(7) 0.0285(7) -0.0071(5) 0.0245(6) -0.0057(5)
O2 0.0214(6) 0.0212(6) 0.0232(6) 0.0004(5) 0.0110(5) -0.0021(5)
N3 0.0198(7) 0.0296(8) 0.0248(7) -0.0075(6) 0.0148(6) -0.0036(6)
N1 0.0211(7) 0.0215(7) 0.0220(7) -0.0052(5) 0.0150(6) -0.0031(5)
C6 0.0253(8) 0.0173(7) 0.0223(8) 0.0005(6) 0.0175(7) -0.0003(6)
C7 0.0265(8) 0.0166(7) 0.0237(8) 0.0013(6) 0.0188(7) -0.0011(6)
N2 0.0204(7) 0.0240(7) 0.0254(7) -0.0060(6) 0.0146(6) -0.0024(6)
C2 0.0225(8) 0.0176(7) 0.0229(8) -0.0004(6) 0.0159(7) -0.0015(6)
C5 0.0196(7) 0.0263(8) 0.0206(8) -0.0016(6) 0.0149(7) -0.0024(6)
C4 0.0160(7) 0.0245(8) 0.0204(8) 0.0008(6) 0.0129(7) -0.0016(6)
N5 0.0206(7) 0.0316(8) 0.0368(9) -0.0130(7) 0.0155(7) -0.0033(6)
C3 0.0239(8) 0.0220(8) 0.0169(7) -0.0030(6) 0.0126(7) -0.0038(6)
C1 0.0223(8) 0.0262(8) 0.0226(8) -0.0024(6) 0.0162(7) -0.0023(6)
N4 0.0204(8) 0.0582(12) 0.0363(9) -0.0191(8) 0.0174(7) -0.0023(7)

loop_
_atom_type_symbol
_atom_type_description
_atom_type_scat_dispersion_real
_atom_type_scat_dispersion_imag
_atom_type_scat_source
C C 0.0033 0.0016 'International Tables Vol C Tables 4.2.6.8 and 6.1.1.4'
H H 0.0000 0.0000 'International Tables Vol C Tables 4.2.6.8 and 6.1.1.4'
N N 0.0061 0.0033 'International Tables Vol C Tables 4.2.6.8 and 6.1.1.4'
O O 0.0106 0.0060 'International Tables Vol C Tables 4.2.6.8 and 6.1.1.4'
Cd Cd -0.8075 1.2024 'International Tables Vol C Tables 4.2.6.8 and 6.1.1.4'

loop_
_geom_angle_atom_site_label_1
_geom_angle_atom_site_label_2
_geom_angle_atom_site_label_3
_geom_angle
_geom_angle_site_symmetry_1
_geom_angle_site_symmetry_3
_geom_angle_publ_flag
O2 Cd1 O2 162.68(7) 2 . ?
O2 Cd1 N2 88.00(5) 2 . ?
O2 Cd1 N2 78.56(5) . . ?
O2 Cd1 N2 78.56(5) 2 2 ?
O2 Cd1 N2 88.00(5) . 2 ?
N2 Cd1 N2 78.59(7) . 2 ?
O2 Cd1 N6 124.64(5) 2 . ?
O2 Cd1 N6 70.81(5) . . ?
N2 Cd1 N6 109.08(5) . . ?
N2 Cd1 N6 154.84(5) 2 . ?
O2 Cd1 N6 70.81(5) 2 2 ?
O2 Cd1 N6 124.64(5) . 2 ?
N2 Cd1 N6 154.84(5) . 2 ?
N2 Cd1 N6 109.08(5) 2 2 ?
N6 Cd1 N6 74.52(7) . 2 ?
C3 N6 C5 110.05(13) . . ?
C3 N6 C7 111.04(13) . . ?
C5 N6 C7 110.46(12) . . ?
C3 N6 Cd1 106.39(9) . . ?
C5 N6 Cd1 110.07(10) . . ?
C7 N6 Cd1 108.74(9) . . ?
C6 O3 H3 109(2) . . ?
C4 O2 Cd1 114.57(11) . . ?
C1 N3 N2 110.40(14) . . ?
C1 N1 C2 106.37(14) . . ?
C1 N1 H1A 126.8 . . ?
C2 N1 H1A 126.8 . . ?
O4 C6 O3 125.88(16) . . ?
O4 C6 C5 119.09(14) . . ?
O3 C6 C5 115.00(15) . . ?
N6 C7 C7 111.77(10) . 2 ?
N6 C7 H7A 109.3 . . ?
C7 C7 H7A 109.3 2 . ?
N6 C7 H7B 109.3 . . ?
C7 C7 H7B 109.3 2 . ?
H7A C7 H7B 107.9 . . ?
C2 N2 N3 104.07(13) . . ?
C2 N2 Cd1 131.06(11) . . ?
N3 N2 Cd1 123.99(10) . . ?
N2 C2 N5 126.16(15) . . ?
N2 C2 N1 111.46(14) . . ?
N5 C2 N1 122.37(15) . . ?
N6 C5 C6 115.23(13) . . ?
N6 C5 H5C 108.5 . . ?
C6 C5 H5C 108.5 . . ?
N6 C5 H5D 108.5 . . ?
C6 C5 H5D 108.5 . . ?
H5C C5 H5D 107.5 . . ?
O1 C4 O2 124.94(16) . . ?
O1 C4 C3 114.78(15) . . ?
O2 C4 C3 120.21(15) . . ?
C2 N5 H5A 120.0 . . ?
C2 N5 H5B 120.0 . . ?
H5A N5 H5B 120.0 . . ?
N6 C3 C4 113.96(13) . . ?
N6 C3 H3A 108.8 . . ?
C4 C3 H3A 108.8 . . ?
N6 C3 H3B 108.8 . . ?
C4 C3 H3B 108.8 . . ?
H3A C3 H3B 107.7 . . ?
N3 C1 N4 125.72(16) . . ?
N3 C1 N1 107.70(14) . . ?
N4 C1 N1 126.52(16) . . ?
C1 N4 H4A 120.0 . . ?
C1 N4 H4B 120.0 . . ?
H4A N4 H4B 120.0 . . ?

loop_
_geom_bond_atom_site_label_1
_geom_bond_atom_site_label_2
_geom_bond_distance
_geom_bond_site_symmetry_2
_geom_bond_publ_flag
Cd1 O2 2.3510(14) 2 ?
Cd1 O2 2.3510(14) . ?
Cd1 N2 2.4104(15) . ?
Cd1 N2 2.4104(15) 2 ?
Cd1 N6 2.4204(14) . ?
Cd1 N6 2.4204(14) 2 ?
O1 C4 1.255(2) . ?
N6 C3 1.470(2) . ?
N6 C5 1.4699(19) . ?
N6 C7 1.474(2) . ?
O4 C6 1.253(2) . ?
O3 C6 1.254(2) . ?
O3 H3 0.933(17) . ?
O2 C4 1.256(2) . ?
N3 C1 1.324(2) . ?
N3 N2 1.400(2) . ?
N1 C1 1.347(2) . ?
N1 C2 1.376(2) . ?
N1 H1A 0.8600 . ?
C6 C5 1.520(2) . ?
C7 C7 1.517(3) 2 ?
C7 H7A 0.9700 . ?
C7 H7B 0.9700 . ?
N2 C2 1.312(2) . ?
C2 N5 1.334(2) . ?
C5 H5C 0.9700 . ?
C5 H5D 0.9700 . ?
C4 C3 1.516(2) . ?
N5 H5A 0.8600 . ?
N5 H5B 0.8600 . ?
C3 H3A 0.9700 . ?
C3 H3B 0.9700 . ?
C1 N4 1.327(2) . ?
N4 H4A 0.8600 . ?
N4 H4B 0.8600 . ?

loop_
_geom_hbond_atom_site_label_D
_geom_hbond_atom_site_label_H
_geom_hbond_atom_site_label_A
_geom_hbond_distance_DH
_geom_hbond_distance_HA
_geom_hbond_distance_DA
_geom_hbond_angle_DHA
_geom_hbond_site_symmetry_A
N1 H1A O4 0.86 1.87 2.707(2) 165.0 5
N5 H5B O3 0.86 2.03 2.839(2) 157.4 5
N5 H5A O2 0.86 2.22 2.959(2) 144.1 2
N4 H4A O3 0.86 2.19 2.935(2) 144.6 4_545
N4 H4B O1 0.86 1.98 2.785(2) 156.5 6
